data_7155873
loop_
_publ_author_name
'Llona-Minguez, Sabin'
'Throup, Adam'
'Steiner, Emilie'
'Lightowler, Molly'
'Van der Haegen, Sandra'
'Homan, Evert'
'Eriksson, Lars'
'Stenmark, P\%al'
'Jenmalm-Jensen, Annika'
'Helleday, Thomas'

_publ_section_title
;
 Novel spirocyclic systems via multicomponent aza-Diels--Alder reaction
;
_journal_name_full 'Org. Biomol. Chem.'
_journal_paper_doi 10.1039/C7OB02069D
_journal_year 2017
_chemical_formula_moiety 'C17 H26 N2 O5 S'
_chemical_formula_sum 'C17 H26 N2 O5 S'
_chemical_formula_weight 370.46
_space_group_crystal_system monoclinic
_space_group_IT_number 14
_space_group_name_Hall '-P 2ybc'
_space_group_name_H-M_alt 'P 1 21/c 1'
_symmetry_space_group_name_Hall '-P 2ybc'
_symmetry_space_group_name_H-M 'P 1 21/c 1'
_atom_sites_solution_hydrogens geom
_audit_creation_method 'CCDC enCIFer and SHELXL-2014/7'
_audit_update_record
;
2017-09-05 deposited with the CCDC.
2017-09-06 downloaded from the CCDC.
;
_cell_angle_alpha 90
_cell_angle_beta 92.692(6)
_cell_angle_gamma 90
_cell_formula_units_Z 4
_cell_length_a 15.5689(12)
_cell_length_b 10.3588(6)
_cell_length_c 11.1945(7)
_cell_measurement_reflns_used 7079
_cell_measurement_temperature 293(2)
_cell_measurement_theta_max 23.12
_cell_measurement_theta_min 2.68
_cell_volume 1803.4(2)
_computing_cell_refinement 'CrysAlisPro 1.171.38.41 (Rigaku OD, 2015)'
_computing_data_collection 'Apex3 (Bruker,2016)'
_computing_data_reduction 'CrysAlisPro 1.171.38.41 (Rigaku OD, 2015)'
_computing_molecular_graphics 'Diamond 2.1e'
_computing_publication_material Encifer(CCDC)
_computing_structure_refinement 'SHELXL-2014/7 (Sheldrick, 2014)'
_computing_structure_solution SHELXT
_diffrn_ambient_temperature 293(2)
_diffrn_detector_area_resol_mean 0.10
_diffrn_measured_fraction_theta_full 0.829
_diffrn_measured_fraction_theta_max 0.830
_diffrn_measurement_device_type 'Bruker D8 Advance'
_diffrn_measurement_method '\w scans at different \f'
_diffrn_radiation_type MoK\a
_diffrn_radiation_wavelength 0.71073
_diffrn_reflns_av_R_equivalents 0.1587
_diffrn_reflns_av_unetI/netI 0.0980
_diffrn_reflns_Laue_measured_fraction_full 0.829
_diffrn_reflns_Laue_measured_fraction_max 0.830
_diffrn_reflns_limit_h_max 18
_diffrn_reflns_limit_h_min -18
_diffrn_reflns_limit_k_max 12
_diffrn_reflns_limit_k_min -12
_diffrn_reflns_limit_l_max 13
_diffrn_reflns_limit_l_min -13
_diffrn_reflns_number 53810
_diffrn_reflns_point_group_measured_fraction_full 0.829
_diffrn_reflns_point_group_measured_fraction_max 0.830
_diffrn_reflns_theta_full 25.242
_diffrn_reflns_theta_max 25.681
_diffrn_reflns_theta_min 2.680
_diffrn_source '1myS, Incotec'
_exptl_absorpt_coefficient_mu 0.210
_exptl_absorpt_correction_T_max 1.00000
_exptl_absorpt_correction_T_min 0.58659
_exptl_absorpt_correction_type multi-scan
_exptl_absorpt_process_details
;
CrysAlisPro 1.171.38.41 (Rigaku Oxford Diffraction, 2015)
Empirical absorption correction using spherical harmonics,
 implemented in SCALE3 ABSPACK scaling algorithm.
;
_exptl_crystal_colour colour_less
_exptl_crystal_density_diffrn 1.364
_exptl_crystal_description prism
_exptl_crystal_F_000 792
_exptl_crystal_size_max 0.20
_exptl_crystal_size_mid 0.07
_exptl_crystal_size_min 0.05
_exptl_transmission_factor_max 0.99
_exptl_transmission_factor_min 0.96
_refine_diff_density_max 0.285
_refine_diff_density_min -0.237
_refine_diff_density_rms 0.040
_refine_ls_extinction_coef 0.0012(5)
_refine_ls_extinction_expression Fc^*^=kFc[1+0.001xFc^2^\l^3^/sin(2\q)]^-1/4^
_refine_ls_extinction_method 'SHELXL-2014/7 (Sheldrick 2014'
_refine_ls_goodness_of_fit_ref 0.892
_refine_ls_hydrogen_treatment constr
_refine_ls_matrix_type full
_refine_ls_number_parameters 232
_refine_ls_number_reflns 2837
_refine_ls_number_restraints 0
_refine_ls_restrained_S_all 0.892
_refine_ls_R_factor_all 0.0711
_refine_ls_R_factor_gt 0.0398
_refine_ls_shift/su_max 0.000
_refine_ls_shift/su_mean 0.000
_refine_ls_structure_factor_coef Fsqd
_refine_ls_weighting_details 'w=1/[\s^2^(Fo^2^)+(0.0393P)^2^] where P=(Fo^2^+2Fc^2^)/3'
_refine_ls_weighting_scheme calc
_refine_ls_wR_factor_gt 0.0829
_refine_ls_wR_factor_ref 0.0866
_reflns_Friedel_coverage 0.000
_reflns_number_gt 1572
_reflns_number_total 2837
_reflns_threshold_expression 'I > 2\s(I)'
_cod_data_source_file c7ob02069d2.cif
_cod_data_source_block r_756007
_cod_database_code 7155873
_shelx_space_group_comment
;
The symmetry employed for this shelxl refinement is uniquely defined
by the following loop, which should always be used as a source of
symmetry information in preference to the above space-group names.
They are only intended as comments.
;

loop_
_space_group_symop_operation_xyz
'x, y, z'
'-x, y+1/2, -z+1/2'
'-x, -y, -z'
'x, -y-1/2, z-1/2'

loop_
_atom_site_label
_atom_site_type_symbol
_atom_site_fract_x
_atom_site_fract_y
_atom_site_fract_z
_atom_site_U_iso_or_equiv
_atom_site_adp_type
_atom_site_occupancy
_atom_site_site_symmetry_order
_atom_site_calc_flag
_atom_site_refinement_flags_posn
_atom_site_refinement_flags_adp
S S 0.16088(4) 0.79347(6) 0.67342(6) 0.0412(2) Uani 1 1 d . .
O1 O 0.09944(10) 0.82307(15) 0.57575(14) 0.0481(5) Uani 1 1 d . .
O2 O 0.18881(12) 0.89757(16) 0.75099(14) 0.0603(5) Uani 1 1 d . .
C3 C 0.11915(16) 0.6664(2) 0.75656(19) 0.0404(6) Uani 1 1 d . .
H3A H 0.1601 0.6435 0.8211 0.049 Uiso 1 1 calc R U
H3B H 0.0665 0.6943 0.7916 0.049 Uiso 1 1 calc R U
C4 C 0.10069(13) 0.5484(2) 0.67807(19) 0.0353(6) Uani 1 1 d . .
H4A H 0.0597 0.5721 0.6139 0.042 Uiso 1 1 calc R U
H4B H 0.0743 0.4823 0.7256 0.042 Uiso 1 1 calc R U
C5 C 0.18076(13) 0.49220(19) 0.62395(18) 0.0287(5) Uani 1 1 d . .
C6 C 0.22363(14) 0.5950(2) 0.54594(19) 0.0359(6) Uani 1 1 d . .
H6A H 0.2744 0.5574 0.5129 0.043 Uiso 1 1 calc R U
H6B H 0.1841 0.6171 0.4795 0.043 Uiso 1 1 calc R U
C7 C 0.24965(14) 0.7187(2) 0.61249(19) 0.0408(6) Uani 1 1 d . .
H7A H 0.2759 0.7778 0.5577 0.049 Uiso 1 1 calc R U
H7B H 0.2919 0.6984 0.6761 0.049 Uiso 1 1 calc R U
C8 C 0.15502(13) 0.3748(2) 0.54455(18) 0.0311(6) Uani 1 1 d . .
H8 H 0.1279 0.4079 0.4700 0.037 Uiso 1 1 calc R U
C9 C 0.23139(13) 0.2871(2) 0.51128(18) 0.0295(5) Uani 1 1 d . .
H9 H 0.2395 0.2926 0.4251 0.035 Uiso 1 1 calc R U
N10 N 0.31013(11) 0.33217(17) 0.57818(16) 0.0314(5) Uani 1 1 d . .
C11 C 0.29924(14) 0.3725(2) 0.69604(19) 0.0281(6) Uani 1 1 d . .
N12 N 0.23982(12) 0.45210(17) 0.72450(15) 0.0314(5) Uani 1 1 d . .
O13 O 0.37396(9) 0.23068(14) 0.58453(13) 0.0368(4) Uani 1 1 d . .
C14 C 0.40324(14) 0.2235(2) 0.7014(2) 0.0302(5) Uani 1 1 d . .
C15 C 0.36350(14) 0.3075(2) 0.76961(19) 0.0300(6) Uani 1 1 d . .
H15 H 0.3753 0.3217 0.8508 0.036 Uiso 1 1 calc R U
C16 C 0.46816(16) 0.1197(2) 0.7249(2) 0.0380(6) Uani 1 1 d . .
C17 C 0.42261(18) -0.0096(2) 0.6980(2) 0.0659(8) Uani 1 1 d . .
H17A H 0.3758 -0.0198 0.7500 0.099 Uiso 1 1 calc R U
H17B H 0.4627 -0.0792 0.7110 0.099 Uiso 1 1 calc R U
H17C H 0.4009 -0.0106 0.6163 0.099 Uiso 1 1 calc R U
C18 C 0.54393(16) 0.1370(3) 0.6434(2) 0.0549(8) Uani 1 1 d . .
H18A H 0.5234 0.1331 0.5612 0.082 Uiso 1 1 calc R U
H18B H 0.5852 0.0696 0.6590 0.082 Uiso 1 1 calc R U
H18C H 0.5706 0.2193 0.6590 0.082 Uiso 1 1 calc R U
C19 C 0.50045(18) 0.1228(3) 0.8561(2) 0.0574(8) Uani 1 1 d . .
H19A H 0.5287 0.2036 0.8729 0.086 Uiso 1 1 calc R U
H19B H 0.5403 0.0533 0.8712 0.086 Uiso 1 1 calc R U
H19C H 0.4526 0.1135 0.9065 0.086 Uiso 1 1 calc R U
C20 C 0.09177(15) 0.2799(2) 0.5994(2) 0.0355(6) Uani 1 1 d . .
H20A H 0.1024 0.2737 0.6853 0.043 Uiso 1 1 calc R U
H20B H 0.0328 0.3074 0.5830 0.043 Uiso 1 1 calc R U
C21 C 0.10864(15) 0.1515(2) 0.5394(2) 0.0386(6) Uani 1 1 d . .
H21 H 0.0841 0.0790 0.5825 0.046 Uiso 1 1 calc R U
C22 C 0.20628(14) 0.1477(2) 0.54453(19) 0.0339(6) Uani 1 1 d . .
H22 H 0.2251 0.1344 0.6284 0.041 Uiso 1 1 calc R U
O23 O 0.08053(11) 0.15298(18) 0.41656(14) 0.0508(5) Uani 1 1 d . .
H23 H 0.0279 0.1567 0.4111 0.076 Uiso 1 1 calc R U
O24 O 0.24406(10) 0.04964(14) 0.47774(13) 0.0425(4) Uani 1 1 d . .
H24 H 0.2294 0.0580 0.4069 0.064 Uiso 1 1 calc R U

loop_
_atom_site_aniso_label
_atom_site_aniso_U_11
_atom_site_aniso_U_22
_atom_site_aniso_U_33
_atom_site_aniso_U_23
_atom_site_aniso_U_13
_atom_site_aniso_U_12
S 0.0446(4) 0.0343(4) 0.0443(4) -0.0004(3) -0.0031(3) 0.0060(3)
O1 0.0435(11) 0.0459(10) 0.0536(12) 0.0088(8) -0.0122(8) 0.0096(8)
O2 0.0837(15) 0.0423(11) 0.0539(12) -0.0132(9) -0.0081(9) -0.0026(10)
C3 0.0436(15) 0.0431(15) 0.0352(15) -0.0003(12) 0.0087(12) 0.0123(12)
C4 0.0344(14) 0.0362(14) 0.0356(14) 0.0061(11) 0.0034(11) 0.0049(11)
C5 0.0283(13) 0.0320(12) 0.0256(13) 0.0042(11) -0.0014(10) 0.0076(11)
C6 0.0354(15) 0.0379(14) 0.0347(15) 0.0041(11) 0.0044(11) 0.0056(11)
C7 0.0351(15) 0.0433(15) 0.0438(16) 0.0070(12) -0.0019(11) -0.0010(12)
C8 0.0312(14) 0.0370(14) 0.0250(13) 0.0048(10) -0.0014(10) 0.0025(11)
C9 0.0264(13) 0.0402(13) 0.0214(13) 0.0008(10) -0.0046(10) 0.0015(11)
N10 0.0243(11) 0.0360(11) 0.0335(12) -0.0030(9) -0.0015(9) 0.0082(9)
C11 0.0288(14) 0.0287(13) 0.0268(13) -0.0016(11) 0.0010(11) -0.0054(11)
N12 0.0328(12) 0.0280(11) 0.0332(12) 0.0009(9) 0.0008(9) 0.0037(9)
O13 0.0335(10) 0.0420(10) 0.0346(11) -0.0057(8) -0.0013(8) 0.0105(8)
C14 0.0245(13) 0.0319(13) 0.0338(14) 0.0006(12) -0.0026(11) -0.0044(11)
C15 0.0287(14) 0.0334(14) 0.0275(14) 0.0021(11) -0.0040(11) 0.0009(11)
C16 0.0327(14) 0.0350(14) 0.0461(17) 0.0013(11) -0.0019(12) 0.0052(12)
C17 0.0576(19) 0.0376(16) 0.101(2) -0.0007(15) -0.0106(15) 0.0062(14)
C18 0.0431(17) 0.0597(18) 0.062(2) 0.0018(14) 0.0040(14) 0.0177(14)
C19 0.0572(19) 0.0590(18) 0.0554(19) 0.0082(14) -0.0025(14) 0.0193(15)
C20 0.0306(13) 0.0422(15) 0.0335(15) -0.0005(11) 0.0001(11) 0.0017(12)
C21 0.0430(17) 0.0397(14) 0.0330(15) -0.0018(12) -0.0015(12) -0.0036(12)
C22 0.0375(15) 0.0346(14) 0.0293(14) -0.0025(11) -0.0003(11) 0.0046(12)
O23 0.0392(11) 0.0697(12) 0.0426(11) -0.0109(9) -0.0070(8) 0.0014(10)
O24 0.0512(11) 0.0384(10) 0.0374(10) -0.0072(8) -0.0039(9) 0.0088(8)

loop_
_atom_type_symbol
_atom_type_description
_atom_type_scat_dispersion_real
_atom_type_scat_dispersion_imag
_atom_type_scat_source
C C 0.0033 0.0016 'International Tables Vol C Tables 4.2.6.8 and 6.1.1.4'
H H 0.0000 0.0000 'International Tables Vol C Tables 4.2.6.8 and 6.1.1.4'
N N 0.0061 0.0033 'International Tables Vol C Tables 4.2.6.8 and 6.1.1.4'
O O 0.0106 0.0060 'International Tables Vol C Tables 4.2.6.8 and 6.1.1.4'
S S 0.1246 0.1234 'International Tables Vol C Tables 4.2.6.8 and 6.1.1.4'

loop_
_geom_angle_atom_site_label_1
_geom_angle_atom_site_label_2
_geom_angle_atom_site_label_3
_geom_angle
O2 S O1 117.79(10)
O2 S C7 110.18(11)
O1 S C7 107.73(10)
O2 S C3 110.55(11)
O1 S C3 108.10(12)
C7 S C3 101.16(11)
C4 C3 S 111.13(14)
C4 C3 H3A 109.4
S C3 H3A 109.4
C4 C3 H3B 109.4
S C3 H3B 109.4
H3A C3 H3B 108.0
C3 C4 C5 113.51(18)
C3 C4 H4A 108.9
C5 C4 H4A 108.9
C3 C4 H4B 108.9
C5 C4 H4B 108.9
H4A C4 H4B 107.7
N12 C5 C4 107.16(16)
N12 C5 C8 110.57(17)
C4 C5 C8 109.45(17)
N12 C5 C6 110.70(18)
C4 C5 C6 110.10(17)
C8 C5 C6 108.85(16)
C7 C6 C5 114.41(17)
C7 C6 H6A 108.7
C5 C6 H6A 108.7
C7 C6 H6B 108.7
C5 C6 H6B 108.7
H6A C6 H6B 107.6
C6 C7 S 111.42(15)
C6 C7 H7A 109.3
S C7 H7A 109.3
C6 C7 H7B 109.3
S C7 H7B 109.3
H7A C7 H7B 108.0
C20 C8 C5 115.20(16)
C20 C8 C9 103.47(17)
C5 C8 C9 114.59(17)
C20 C8 H8 107.7
C5 C8 H8 107.7
C9 C8 H8 107.7
N10 C9 C22 112.65(17)
N10 C9 C8 108.58(16)
C22 C9 C8 106.45(16)
N10 C9 H9 109.7
C22 C9 H9 109.7
C8 C9 H9 109.7
C11 N10 O13 106.46(16)
C11 N10 C9 115.83(16)
O13 N10 C9 110.26(15)
N12 C11 N10 122.9(2)
N12 C11 C15 130.3(2)
N10 C11 C15 106.81(18)
C11 N12 C5 114.76(17)
C14 O13 N10 106.50(15)
C15 C14 O13 111.8(2)
C15 C14 C16 134.5(2)
O13 C14 C16 113.64(19)
C14 C15 C11 107.9(2)
C14 C15 H15 126.0
C11 C15 H15 126.0
C14 C16 C19 110.10(19)
C14 C16 C18 110.16(19)
C19 C16 C18 109.9(2)
C14 C16 C17 106.9(2)
C19 C16 C17 109.5(2)
C18 C16 C17 110.2(2)
C16 C17 H17A 109.5
C16 C17 H17B 109.5
H17A C17 H17B 109.5
C16 C17 H17C 109.5
H17A C17 H17C 109.5
H17B C17 H17C 109.5
C16 C18 H18A 109.5
C16 C18 H18B 109.5
H18A C18 H18B 109.5
C16 C18 H18C 109.5
H18A C18 H18C 109.5
H18B C18 H18C 109.5
C16 C19 H19A 109.5
C16 C19 H19B 109.5
H19A C19 H19B 109.5
C16 C19 H19C 109.5
H19A C19 H19C 109.5
H19B C19 H19C 109.5
C21 C20 C8 104.81(17)
C21 C20 H20A 110.8
C8 C20 H20A 110.8
C21 C20 H20B 110.8
C8 C20 H20B 110.8
H20A C20 H20B 108.9
O23 C21 C20 111.50(19)
O23 C21 C22 107.38(18)
C20 C21 C22 101.53(18)
O23 C21 H21 112.0
C20 C21 H21 112.0
C22 C21 H21 112.0
O24 C22 C21 116.21(18)
O24 C22 C9 115.45(17)
C21 C22 C9 103.31(18)
O24 C22 H22 107.1
C21 C22 H22 107.1
C9 C22 H22 107.1
C21 O23 H23 109.5
C22 O24 H24 109.5

loop_
_geom_bond_atom_site_label_1
_geom_bond_atom_site_label_2
_geom_bond_distance
S O2 1.4389(17)
S O1 1.4512(17)
S C7 1.750(2)
S C3 1.754(2)
C3 C4 1.525(3)
C3 H3A 0.9700
C3 H3B 0.9700
C4 C5 1.527(3)
C4 H4A 0.9700
C4 H4B 0.9700
C5 N12 1.479(3)
C5 C8 1.548(3)
C5 C6 1.548(3)
C6 C7 1.528(3)
C6 H6A 0.9700
C6 H6B 0.9700
C7 H7A 0.9700
C7 H7B 0.9700
C8 C20 1.540(3)
C8 C9 1.555(3)
C8 H8 0.9800
C9 N10 1.482(3)
C9 C22 1.546(3)
C9 H9 0.9800
N10 C11 1.402(2)
N10 O13 1.446(2)
C11 N12 1.291(3)
C11 C15 1.433(3)
O13 C14 1.367(2)
C14 C15 1.330(3)
C14 C16 1.490(3)
C15 H15 0.9300
C16 C19 1.531(3)
C16 C18 1.535(3)
C16 C17 1.539(3)
C17 H17A 0.9600
C17 H17B 0.9600
C17 H17C 0.9600
C18 H18A 0.9600
C18 H18B 0.9600
C18 H18C 0.9600
C19 H19A 0.9600
C19 H19B 0.9600
C19 H19C 0.9600
C20 C21 1.518(3)
C20 H20A 0.9700
C20 H20B 0.9700
C21 O23 1.423(2)
C21 C22 1.519(3)
C21 H21 0.9800
C22 O24 1.407(2)
C22 H22 0.9800
O23 H23 0.8200
O24 H24 0.8200

loop_
_geom_hbond_atom_site_label_D
_geom_hbond_atom_site_label_H
_geom_hbond_atom_site_label_A
_geom_hbond_distance_DH
_geom_hbond_distance_HA
_geom_hbond_distance_DA
_geom_hbond_angle_DHA
_geom_hbond_site_symmetry_A
C4 H4B O23 0.97 2.55 3.414(3) 147.7 4_566
C6 H6A N10 0.97 2.50 3.051(3) 115.9 .
C6 H6B O2 0.97 2.57 3.322(3) 134.7 4_575
O23 H23 O1 0.82 2.01 2.818(2) 170.9 3_566
O24 H24 N12 0.82 2.06 2.833(2) 157.4 4_565

loop_
_geom_torsion_atom_site_label_1
_geom_torsion_atom_site_label_2
_geom_torsion_atom_site_label_3
_geom_torsion_atom_site_label_4
_geom_torsion
O2 S C3 C4 -172.23(16)
O1 S C3 C4 57.50(19)
C7 S C3 C4 -55.51(19)
S C3 C4 C5 62.3(2)
C3 C4 C5 N12 61.0(2)
C3 C4 C5 C8 -179.04(17)
C3 C4 C5 C6 -59.4(2)
N12 C5 C6 C7 -60.3(2)
C4 C5 C6 C7 58.0(2)
C8 C5 C6 C7 178.03(18)
C5 C6 C7 S -59.1(2)
O2 S C7 C6 170.91(15)
O1 S C7 C6 -59.38(18)
C3 S C7 C6 53.92(18)
N12 C5 C8 C20 73.1(2)
C4 C5 C8 C20 -44.7(2)
C6 C5 C8 C20 -165.08(18)
N12 C5 C8 C9 -46.8(2)
C4 C5 C8 C9 -164.61(16)
C6 C5 C8 C9 75.0(2)
C20 C8 C9 N10 -119.57(18)
C5 C8 C9 N10 6.7(2)
C20 C8 C9 C22 1.9(2)
C5 C8 C9 C22 128.19(18)
C22 C9 N10 C11 -78.9(2)
C8 C9 N10 C11 38.7(2)
C22 C9 N10 O13 42.0(2)
C8 C9 N10 O13 159.66(16)
O13 N10 C11 N12 -171.98(19)
C9 N10 C11 N12 -49.0(3)
O13 N10 C11 C15 7.2(2)
C9 N10 C11 C15 130.13(18)
N10 C11 N12 C5 3.3(3)
C15 C11 N12 C5 -175.6(2)
C4 C5 N12 C11 162.21(18)
C8 C5 N12 C11 43.0(2)
C6 C5 N12 C11 -77.7(2)
C11 N10 O13 C14 -5.35(19)
C9 N10 O13 C14 -131.75(16)
N10 O13 C14 C15 1.3(2)
N10 O13 C14 C16 178.14(17)
O13 C14 C15 C11 3.2(2)
C16 C14 C15 C11 -172.7(2)
N12 C11 C15 C14 172.5(2)
N10 C11 C15 C14 -6.5(2)
C15 C14 C16 C19 -6.8(4)
O13 C14 C16 C19 177.30(18)
C15 C14 C16 C18 -128.2(3)
O13 C14 C16 C18 55.9(3)
C15 C14 C16 C17 112.0(3)
O13 C14 C16 C17 -63.9(2)
C5 C8 C20 C21 -154.23(18)
C9 C8 C20 C21 -28.4(2)
C8 C20 C21 O23 -69.7(2)
C8 C20 C21 C22 44.4(2)
O23 C21 C22 O24 -52.6(2)
C20 C21 C22 O24 -169.67(17)
O23 C21 C22 C9 74.9(2)
C20 C21 C22 C9 -42.2(2)
N10 C9 C22 O24 -88.2(2)
C8 C9 C22 O24 152.91(18)
N10 C9 C22 C21 143.83(17)
C8 C9 C22 C21 24.9(2)
